data_7156883
loop_
_publ_author_name
'Kumar, Ritush'
'Singh, Radhey M.'

_publ_section_title
;
 Metal-free POCl<sub>3</sub> promoted stereoselective hydrochlorination of
 ethynylated azaheterocycles.
;
_journal_issue 24
_journal_name_full 'Organic &amp; biomolecular chemistry'
_journal_page_first 5990
_journal_page_last 5996
_journal_paper_doi 10.1039/c9ob00841a
_journal_volume 17
_journal_year 2019
_chemical_formula_sum 'C19 H13 Cl N2 O'
_chemical_formula_weight 320.76
_space_group_crystal_system monoclinic
_space_group_IT_number 14
_space_group_name_Hall '-P 2yn'
_space_group_name_H-M_alt 'P 1 21/n 1'
_symmetry_space_group_name_Hall '-P 2yn'
_symmetry_space_group_name_H-M 'P 1 21/n 1'
_atom_sites_solution_hydrogens geom
_audit_creation_method SHELXL-2014
_audit_update_record
;
2019-05-08 deposited with the CCDC.    2019-05-28 downloaded from the CCDC.
;
_cell_angle_alpha 90.000(5)
_cell_angle_beta 96.657(5)
_cell_angle_gamma 90.000(5)
_cell_formula_units_Z 4
_cell_length_a 7.943(5)
_cell_length_b 8.981(5)
_cell_length_c 22.131(5)
_cell_measurement_reflns_used 1310
_cell_measurement_temperature 293(2)
_cell_measurement_theta_max 28.9916
_cell_measurement_theta_min 3.3419
_cell_volume 1568.1(14)
_computing_structure_refinement 'SHELXL-2014 (Sheldrick, 2014)'
_diffrn_ambient_temperature 293(2)
_diffrn_measured_fraction_theta_full 0.998
_diffrn_measured_fraction_theta_max 0.851
_diffrn_measurement_device_type 'Xcalibur, Eos'
_diffrn_radiation_type MoK\a
_diffrn_radiation_wavelength 0.71073
_diffrn_reflns_av_R_equivalents 0.0316
_diffrn_reflns_av_unetI/netI 0.0850
_diffrn_reflns_Laue_measured_fraction_full 0.998
_diffrn_reflns_Laue_measured_fraction_max 0.851
_diffrn_reflns_limit_h_max 10
_diffrn_reflns_limit_h_min -9
_diffrn_reflns_limit_k_max 12
_diffrn_reflns_limit_k_min -8
_diffrn_reflns_limit_l_max 14
_diffrn_reflns_limit_l_min -28
_diffrn_reflns_number 6884
_diffrn_reflns_point_group_measured_fraction_full 0.998
_diffrn_reflns_point_group_measured_fraction_max 0.851
_diffrn_reflns_theta_full 25.242
_diffrn_reflns_theta_max 29.057
_diffrn_reflns_theta_min 3.437
_exptl_absorpt_coefficient_mu 0.249
_exptl_absorpt_correction_T_max 1.00000
_exptl_absorpt_correction_T_min 0.81097
_exptl_absorpt_correction_type multi-scan
_exptl_absorpt_process_details
;
CrysAlisPro, Agilent Technologies,
Version 1.171.34.49 (release 20-01-2011 CrysAlis171 .NET)
(compiled Jan 20 2011,15:58:25)
Empirical absorption correction using spherical harmonics,
 implemented in SCALE3 ABSPACK scaling algorithm.
;
_exptl_crystal_colour Green
_exptl_crystal_density_diffrn 1.359
_exptl_crystal_description Rectangular
_exptl_crystal_F_000 664
_exptl_crystal_recrystallization_method 'Dichloromethane and hexane'
_exptl_crystal_size_max 0.28
_exptl_crystal_size_mid 0.26
_exptl_crystal_size_min 0.23
_refine_diff_density_max 0.187
_refine_diff_density_min -0.354
_refine_diff_density_rms 0.040
_refine_ls_extinction_method none
_refine_ls_goodness_of_fit_ref 0.994
_refine_ls_hydrogen_treatment constr
_refine_ls_matrix_type full
_refine_ls_number_parameters 208
_refine_ls_number_reflns 3568
_refine_ls_number_restraints 0
_refine_ls_restrained_S_all 0.994
_refine_ls_R_factor_all 0.1461
_refine_ls_R_factor_gt 0.0635
_refine_ls_shift/su_max 0.000
_refine_ls_shift/su_mean 0.000
_refine_ls_structure_factor_coef Fsqd
_refine_ls_weighting_details 'w=1/[\s^2^(Fo^2^)+(0.0578P)^2^] where P=(Fo^2^+2Fc^2^)/3'
_refine_ls_weighting_scheme calc
_refine_ls_wR_factor_gt 0.1325
_refine_ls_wR_factor_ref 0.1738
_reflns_Friedel_coverage 0.000
_reflns_number_gt 1665
_reflns_number_total 3568
_reflns_threshold_expression 'I > 2\s(I)'
_cod_data_source_file c9ob00841a2.cif
_cod_data_source_block shelx
_cod_depositor_comments 'Adding full bibliography for 7156883.cif.'
_cod_database_code 7156883
_shelx_space_group_comment
;
The symmetry employed for this shelxl refinement is uniquely defined
by the following loop, which should always be used as a source of
symmetry information in preference to the above space-group names.
They are only intended as comments.
;
_shelxl_version_number 2014-3

loop_
_space_group_symop_operation_xyz
'x, y, z'
'-x+1/2, y+1/2, -z+1/2'
'-x, -y, -z'
'x-1/2, -y-1/2, z-1/2'

loop_
_atom_site_label
_atom_site_type_symbol
_atom_site_fract_x
_atom_site_fract_y
_atom_site_fract_z
_atom_site_U_iso_or_equiv
_atom_site_adp_type
_atom_site_occupancy
_atom_site_site_symmetry_order
_atom_site_calc_flag
_atom_site_refinement_flags_posn
_atom_site_refinement_flags_adp
Cl1 Cl 0.14691(11) 0.06207(15) 0.24808(4) 0.1063(5) Uani 1 1 d . .
O1 O -0.3504(2) 0.1459(3) 0.55109(11) 0.0717(7) Uani 1 1 d . .
N1 N 0.0933(3) 0.1209(3) 0.37764(11) 0.0562(7) Uani 1 1 d . .
C8 C 0.2845(3) 0.2892(3) 0.43361(13) 0.0476(7) Uani 1 1 d . .
N2 N 0.5655(3) 0.4372(3) 0.43724(12) 0.0693(8) Uani 1 1 d . .
C3 C 0.0254(3) 0.2281(3) 0.47319(13) 0.0468(7) Uani 1 1 d . .
C11 C 0.3399(3) 0.1237(3) 0.28213(14) 0.0537(8) Uani 1 1 d . .
C2 C -0.0874(3) 0.2346(3) 0.51793(13) 0.0560(8) Uani 1 1 d . .
H2 H -0.0624 0.2940 0.5522 0.067 Uiso 1 1 calc R U
C4 C -0.0130(3) 0.1381(3) 0.42115(14) 0.0507(7) Uani 1 1 d . .
C5 C -0.1681(3) 0.0579(3) 0.41440(15) 0.0605(8) Uani 1 1 d . .
H5 H -0.1970 -0.0003 0.3800 0.073 Uiso 1 1 calc R U
C9 C 0.2402(3) 0.1933(3) 0.38377(13) 0.0507(8) Uani 1 1 d . .
C7 C 0.1796(3) 0.3065(3) 0.47826(13) 0.0526(8) Uani 1 1 d . .
H7 H 0.2101 0.3690 0.5113 0.063 Uiso 1 1 calc R U
C15 C 0.7371(4) 0.1200(4) 0.16805(16) 0.0732(10) Uani 1 1 d . .
H15 H 0.8237 0.1196 0.1432 0.088 Uiso 1 1 calc R U
C1 C -0.2342(4) 0.1526(3) 0.51052(15) 0.0559(8) Uani 1 1 d . .
C17 C 0.6060(4) 0.2273(4) 0.24919(14) 0.0639(9) Uani 1 1 d . .
H17 H 0.6048 0.3003 0.2790 0.077 Uiso 1 1 calc R U
C12 C 0.4779(3) 0.1210(3) 0.24217(13) 0.0494(7) Uani 1 1 d . .
C18 C 0.4428(4) 0.3722(3) 0.43676(13) 0.0541(8) Uani 1 1 d . .
C6 C -0.2733(3) 0.0662(4) 0.45779(15) 0.0631(9) Uani 1 1 d . .
H6 H -0.3746 0.0133 0.4527 0.076 Uiso 1 1 calc R U
C10 C 0.3590(3) 0.1736(3) 0.33852(14) 0.0588(8) Uani 1 1 d . .
H10 H 0.4695 0.2019 0.3522 0.071 Uiso 1 1 calc R U
C14 C 0.6120(4) 0.0150(4) 0.16028(16) 0.0737(10) Uani 1 1 d . .
H14 H 0.6138 -0.0568 0.1301 0.088 Uiso 1 1 calc R U
C13 C 0.4828(4) 0.0151(4) 0.19712(16) 0.0719(10) Uani 1 1 d . .
H13 H 0.3983 -0.0569 0.1915 0.086 Uiso 1 1 calc R U
C16 C 0.7347(4) 0.2256(4) 0.21248(17) 0.0773(11) Uani 1 1 d . .
H16 H 0.8204 0.2966 0.2179 0.093 Uiso 1 1 calc R U
C19 C -0.3129(4) 0.2209(4) 0.60754(16) 0.0795(11) Uani 1 1 d . .
H19A H -0.4047 0.2073 0.6317 0.119 Uiso 1 1 calc R U
H19B H -0.2107 0.1810 0.6288 0.119 Uiso 1 1 calc R U
H19C H -0.2980 0.3252 0.6003 0.119 Uiso 1 1 calc R U

loop_
_atom_site_aniso_label
_atom_site_aniso_U_11
_atom_site_aniso_U_22
_atom_site_aniso_U_33
_atom_site_aniso_U_23
_atom_site_aniso_U_13
_atom_site_aniso_U_12
Cl1 0.0672(6) 0.1782(13) 0.0714(7) -0.0220(7) -0.0005(5) -0.0485(6)
O1 0.0513(12) 0.0868(19) 0.0779(16) 0.0048(14) 0.0113(12) -0.0106(11)
N1 0.0495(14) 0.0555(17) 0.0619(17) -0.0061(13) -0.0013(12) -0.0019(12)
C8 0.0483(15) 0.0415(17) 0.0504(17) 0.0048(14) -0.0052(13) -0.0062(13)
N2 0.0609(16) 0.074(2) 0.075(2) -0.0062(16) 0.0156(14) -0.0209(15)
C3 0.0451(15) 0.0392(16) 0.0535(18) 0.0072(14) -0.0052(13) -0.0012(13)
C11 0.0446(16) 0.055(2) 0.058(2) 0.0024(16) -0.0085(14) -0.0035(14)
C2 0.0515(17) 0.059(2) 0.0565(19) 0.0061(16) 0.0012(14) -0.0018(15)
C4 0.0420(15) 0.0474(19) 0.0608(19) 0.0082(16) -0.0013(14) 0.0010(13)
C5 0.0501(17) 0.058(2) 0.071(2) -0.0022(18) -0.0050(16) -0.0084(16)
C9 0.0469(16) 0.0514(19) 0.0519(18) 0.0066(15) -0.0025(14) -0.0001(14)
C7 0.0576(17) 0.0491(19) 0.0490(17) 0.0031(15) -0.0022(14) -0.0085(15)
C15 0.059(2) 0.094(3) 0.066(2) -0.013(2) 0.0063(17) 0.017(2)
C1 0.0490(16) 0.051(2) 0.067(2) 0.0118(16) 0.0023(15) 0.0033(15)
C17 0.0599(19) 0.060(2) 0.073(2) -0.0143(18) 0.0120(17) -0.0014(16)
C12 0.0506(16) 0.0447(18) 0.0500(18) -0.0034(14) -0.0064(13) 0.0047(14)
C18 0.0585(18) 0.055(2) 0.0486(18) 0.0051(16) 0.0044(15) -0.0024(16)
C6 0.0465(16) 0.060(2) 0.080(2) 0.0033(19) -0.0051(17) -0.0093(15)
C10 0.0455(16) 0.066(2) 0.062(2) -0.0033(17) -0.0068(15) 0.0002(15)
C14 0.083(2) 0.069(3) 0.068(2) -0.0255(19) -0.0003(19) 0.004(2)
C13 0.073(2) 0.069(3) 0.071(2) -0.0144(19) -0.0019(18) -0.0137(18)
C16 0.057(2) 0.091(3) 0.085(3) -0.024(2) 0.0139(18) -0.0096(19)
C19 0.080(2) 0.078(3) 0.083(3) -0.004(2) 0.022(2) 0.002(2)

loop_
_atom_type_symbol
_atom_type_description
_atom_type_scat_dispersion_real
_atom_type_scat_dispersion_imag
_atom_type_scat_source
C C 0.0033 0.0016 'International Tables Vol C Tables 4.2.6.8 and 6.1.1.4'
H H 0.0000 0.0000 'International Tables Vol C Tables 4.2.6.8 and 6.1.1.4'
N N 0.0061 0.0033 'International Tables Vol C Tables 4.2.6.8 and 6.1.1.4'
O O 0.0106 0.0060 'International Tables Vol C Tables 4.2.6.8 and 6.1.1.4'
Cl Cl 0.1484 0.1585 'International Tables Vol C Tables 4.2.6.8 and 6.1.1.4'

loop_
_geom_angle_atom_site_label_1
_geom_angle_atom_site_label_2
_geom_angle_atom_site_label_3
_geom_angle
C1 O1 C19 118.0(2)
C9 N1 C4 118.8(3)
C7 C8 C9 121.0(2)
C7 C8 C18 120.0(3)
C9 C8 C18 119.0(2)
C7 C3 C2 122.8(3)
C7 C3 C4 117.1(3)
C2 C3 C4 120.1(3)
C10 C11 C12 123.8(3)
C10 C11 Cl1 121.6(2)
C12 C11 Cl1 114.6(2)
C1 C2 C3 119.6(3)
C1 C2 H2 120.2
C3 C2 H2 120.2
N1 C4 C3 123.3(3)
N1 C4 C5 118.0(3)
C3 C4 C5 118.6(3)
C6 C5 C4 120.0(3)
C6 C5 H5 120.0
C4 C5 H5 120.0
N1 C9 C8 121.0(2)
N1 C9 C10 119.9(3)
C8 C9 C10 119.1(2)
C8 C7 C3 118.8(3)
C8 C7 H7 120.6
C3 C7 H7 120.6
C14 C15 C16 119.9(3)
C14 C15 H15 120.0
C16 C15 H15 120.0
O1 C1 C2 125.2(3)
O1 C1 C6 114.9(3)
C2 C1 C6 119.8(3)
C16 C17 C12 120.6(3)
C16 C17 H17 119.7
C12 C17 H17 119.7
C13 C12 C17 118.1(3)
C13 C12 C11 121.7(3)
C17 C12 C11 120.2(3)
N2 C18 C8 177.8(3)
C5 C6 C1 121.8(3)
C5 C6 H6 119.1
C1 C6 H6 119.1
C11 C10 C9 132.5(3)
C11 C10 H10 113.7
C9 C10 H10 113.7
C15 C14 C13 120.3(3)
C15 C14 H14 119.9
C13 C14 H14 119.9
C12 C13 C14 120.7(3)
C12 C13 H13 119.6
C14 C13 H13 119.6
C15 C16 C17 120.3(3)
C15 C16 H16 119.8
C17 C16 H16 119.8
O1 C19 H19A 109.5
O1 C19 H19B 109.5
H19A C19 H19B 109.5
O1 C19 H19C 109.5
H19A C19 H19C 109.5
H19B C19 H19C 109.5

loop_
_geom_bond_atom_site_label_1
_geom_bond_atom_site_label_2
_geom_bond_distance
Cl1 C11 1.720(3)
O1 C1 1.362(3)
O1 C19 1.420(4)
N1 C9 1.329(3)
N1 C4 1.361(3)
C8 C7 1.373(4)
C8 C9 1.412(4)
C8 C18 1.456(4)
N2 C18 1.135(3)
C3 C7 1.407(3)
C3 C2 1.411(4)
C3 C4 1.411(4)
C11 C10 1.318(4)
C11 C12 1.486(4)
C2 C1 1.373(4)
C2 H2 0.9300
C4 C5 1.420(4)
C5 C6 1.346(4)
C5 H5 0.9300
C9 C10 1.464(4)
C7 H7 0.9300
C15 C14 1.366(5)
C15 C16 1.368(4)
C15 H15 0.9300
C1 C6 1.406(4)
C17 C16 1.378(4)
C17 C12 1.391(4)
C17 H17 0.9300
C12 C13 1.382(4)
C6 H6 0.9300
C10 H10 0.9300
C14 C13 1.383(4)
C14 H14 0.9300
C13 H13 0.9300
C16 H16 0.9300
C19 H19A 0.9600
C19 H19B 0.9600
C19 H19C 0.9600
